data_4320893
loop_
_publ_author_name
'Olivier Tougait'
'James A. Ibers'

_publ_contact_author_address
; Department of Chemistry
  Northwestern University
  2145 Sheridan Rd.
  Evanston, IL 60208-3113, USA
;
_publ_contact_author_email ibers@chem.nwu.edu
_publ_contact_author_fax (847)491-2976
_publ_contact_author_name 'James A. Ibers'
_publ_contact_author_phone (847)491-5449
_publ_section_title
;
 Ternary Rare-Earth Selenides with the U3ScS6 Structure Type: Synthesis,
 Characterization, and Some Magnetic Properties of Ln3TSe6 (Ln = Sm, Gd; T
 = In, Cr) and Tb3CrSe6
;
_journal_name_full 'Inorganic Chemistry'
_journal_page_first 1790
_journal_page_last 1794
_journal_paper_doi 10.1021/ic9914802
_journal_volume 39
_journal_year 2000
_chemical_formula_sum 'Gd3 In Se6'
_chemical_formula_weight 1060.33
_chemical_name_common 'trigadolinium indium hexaselenide'
_chemical_name_systematic
; 
 ? 
;
_space_group_IT_number 58
_symmetry_cell_setting orthorhombic
_symmetry_space_group_name_Hall '-P 2 2n'
_symmetry_space_group_name_H-M 'P n n m'
_atom_sites_solution_hydrogens geom
_atom_sites_solution_primary direct
_atom_sites_solution_secondary difmap
_audit_creation_method SHELXL-97
_cell_angle_alpha 90.00
_cell_angle_beta 90.00
_cell_angle_gamma 90.00
_cell_formula_units_Z 4
_cell_length_a 14.071(3)
_cell_length_b 17.286(4)
_cell_length_c 4.0202(8)
_cell_measurement_reflns_used 3975
_cell_measurement_temperature 153(2)
_cell_measurement_theta_max 28.7135
_cell_measurement_theta_min 2.3565
_cell_volume 977.8(4)
_computing_cell_refinement 'SAINT-Plus version 6.0 (Bruker, 1999)'
_computing_data_collection 'SMART version 5.054 (Bruker, 1999)'
_computing_data_reduction 'SAINT-Plus version 6.0 (Bruker, 1999)'
_computing_molecular_graphics 'SHELXL-97 (Sheldrick, 1997)'
_computing_publication_material 'SHELXL-97 (Sheldrick, 1997)'
_computing_structure_refinement 'SHELXL-97 (Sheldrick, 1997)'
_computing_structure_solution 'SHELXS-97 (Sheldrick, 1990)'
_diffrn_ambient_temperature 153(2)
_diffrn_measured_fraction_theta_full 0.942
_diffrn_measured_fraction_theta_max 0.942
_diffrn_measurement_device_type 'Bruker Smart 1000 CCD'
_diffrn_measurement_method \w
_diffrn_radiation_monochromator graphite
_diffrn_radiation_source 'standard-focus sealed tube'
_diffrn_radiation_type MoK\a
_diffrn_radiation_wavelength 0.71073
_diffrn_reflns_av_R_equivalents 0.0313
_diffrn_reflns_av_sigmaI/netI 0.0256
_diffrn_reflns_limit_h_max 18
_diffrn_reflns_limit_h_min -18
_diffrn_reflns_limit_k_max 17
_diffrn_reflns_limit_k_min -23
_diffrn_reflns_limit_l_max 5
_diffrn_reflns_limit_l_min -5
_diffrn_reflns_number 6087
_diffrn_reflns_theta_full 28.71
_diffrn_reflns_theta_max 28.71
_diffrn_reflns_theta_min 1.87
_exptl_absorpt_coefficient_mu 44.665
_exptl_absorpt_correction_T_max 0.70419
_exptl_absorpt_correction_T_min 0.30085
_exptl_absorpt_correction_type numerical
_exptl_absorpt_process_details 'face indexed'
_exptl_crystal_colour lustrous_black
_exptl_crystal_density_diffrn 7.202
_exptl_crystal_density_method 'not measured'
_exptl_crystal_description rod
_exptl_crystal_F_000 1780
_exptl_crystal_size_max 0.384
_exptl_crystal_size_mid 0.012
_exptl_crystal_size_min 0.008
_refine_diff_density_max 1.589
_refine_diff_density_min -2.425
_refine_diff_density_rms 0.632
_refine_ls_extinction_coef 0.00201(8)
_refine_ls_extinction_expression Fc^*^=kFc[1+0.001xFc^2^\l^3^/sin(2\q)]^-1/4^
_refine_ls_extinction_method SHELXL
_refine_ls_goodness_of_fit_ref 1.068
_refine_ls_hydrogen_treatment mixed
_refine_ls_matrix_type full
_refine_ls_number_parameters 64
_refine_ls_number_reflns 1362
_refine_ls_number_restraints 0
_refine_ls_restrained_S_all 1.068
_refine_ls_R_factor_all 0.0273
_refine_ls_R_factor_gt 0.0224
_refine_ls_shift/su_max 0.009
_refine_ls_shift/su_mean 0.000
_refine_ls_structure_factor_coef Fsqd
_refine_ls_weighting_details
; calc 
w = 1/[\s^2^(Fo^2^)+(0.04Fo^2^)^2^]  
;
_refine_ls_weighting_scheme calc
_refine_ls_wR_factor_gt 0.0520
_refine_ls_wR_factor_ref 0.0533
_reflns_number_gt 1198
_reflns_number_total 1362
_reflns_threshold_expression >2sigma(I)
_cod_data_source_file ic9914802_3.cif
_cod_data_source_block Gd3InSe6
_cod_original_cell_volume 977.9(3)
_cod_database_code 4320893

loop_
_symmetry_equiv_pos_as_xyz
'x, y, z'
'-x, -y, z'
'-x+1/2, y+1/2, -z+1/2'
'x+1/2, -y+1/2, -z+1/2'
'-x, -y, -z'
'x, y, -z'
'x-1/2, -y-1/2, z-1/2'
'-x-1/2, y-1/2, z-1/2'

loop_
_atom_site_label
_atom_site_type_symbol
_atom_site_fract_x
_atom_site_fract_y
_atom_site_fract_z
_atom_site_U_iso_or_equiv
_atom_site_adp_type
_atom_site_occupancy
_atom_site_symmetry_multiplicity
_atom_site_calc_flag
_atom_site_refinement_flags
_atom_site_disorder_assembly
_atom_site_disorder_group
Gd1 Gd 0.31262(3) 0.14562(2) 0.0000 0.00767(12) Uani 1 2 d S . .
Gd2 Gd 0.54034(3) 0.27619(2) 0.0000 0.00744(11) Uani 1 2 d S . .
Gd3 Gd 0.75061(3) 0.10584(2) 0.0000 0.00818(11) Uani 1 2 d S . .
In1 In 0.0000 0.5000 0.0000 0.00785(17) Uani 1 4 d S . .
In2 In 0.0000 0.0000 0.0000 0.01223(19) Uani 1 4 d S . .
Se1 Se 0.11253(5) 0.74829(5) 0.0000 0.00770(18) Uani 1 2 d S . .
Se2 Se 0.11267(6) 0.11574(5) 0.0000 0.00849(18) Uani 1 2 d S . .
Se3 Se 0.18210(5) 0.28575(5) 0.0000 0.00767(18) Uani 1 2 d S . .
Se4 Se 0.19207(5) 0.52012(5) 0.0000 0.00835(18) Uani 1 2 d S . .
Se5 Se 0.40462(6) 0.41315(5) 0.0000 0.00777(18) Uani 1 2 d S . .
Se6 Se 0.52209(6) 0.10454(5) 0.0000 0.00837(18) Uani 1 2 d S . .

loop_
_atom_site_aniso_label
_atom_site_aniso_U_11
_atom_site_aniso_U_22
_atom_site_aniso_U_33
_atom_site_aniso_U_23
_atom_site_aniso_U_13
_atom_site_aniso_U_12
Gd1 0.0071(2) 0.0070(2) 0.0088(2) 0.000 0.000 -0.00022(14)
Gd2 0.0067(2) 0.0069(2) 0.0088(2) 0.000 0.000 0.00007(15)
Gd3 0.0083(2) 0.0076(2) 0.0087(2) 0.000 0.000 0.00060(15)
In1 0.0067(4) 0.0078(4) 0.0090(4) 0.000 0.000 -0.0002(3)
In2 0.0091(4) 0.0066(4) 0.0210(5) 0.000 0.000 -0.0013(3)
Se1 0.0071(4) 0.0074(4) 0.0086(4) 0.000 0.000 0.0004(3)
Se2 0.0074(4) 0.0068(4) 0.0112(4) 0.000 0.000 0.0000(3)
Se3 0.0066(4) 0.0066(4) 0.0098(4) 0.000 0.000 -0.0007(3)
Se4 0.0085(4) 0.0072(4) 0.0093(4) 0.000 0.000 -0.0001(3)
Se5 0.0065(4) 0.0075(4) 0.0093(4) 0.000 0.000 0.0000(3)
Se6 0.0084(4) 0.0065(4) 0.0102(4) 0.000 0.000 -0.0002(3)

loop_
_atom_type_symbol
_atom_type_description
_atom_type_scat_dispersion_real
_atom_type_scat_dispersion_imag
_atom_type_scat_source
Se Se -0.0929 2.2259 'International Tables Vol C Tables 4.2.6.8 and 6.1.1.4'
In In -0.7276 1.3100 'International Tables Vol C Tables 4.2.6.8 and 6.1.1.4'
Gd Gd -0.1653 3.9035 'International Tables Vol C Tables 4.2.6.8 and 6.1.1.4'

loop_
_geom_angle_atom_site_label_1
_geom_angle_atom_site_label_2
_geom_angle_atom_site_label_3
_geom_angle
_geom_angle_site_symmetry_1
_geom_angle_site_symmetry_3
_geom_angle_publ_flag
Se2 Gd1 Se1 118.09(2) . 3_545 ?
Se2 Gd1 Se1 118.09(2) . 3_544 ?
Se1 Gd1 Se1 88.49(3) 3_545 3_544 ?
Se2 Gd1 Se4 81.12(2) . 3_544 ?
Se1 Gd1 Se4 159.07(3) 3_545 3_544 ?
Se1 Gd1 Se4 89.19(2) 3_544 3_544 ?
Se2 Gd1 Se4 81.12(2) . 3_545 ?
Se1 Gd1 Se4 89.19(2) 3_545 3_545 ?
Se1 Gd1 Se4 159.07(3) 3_544 3_545 ?
Se4 Gd1 Se4 85.61(3) 3_544 3_545 ?
Se2 Gd1 Se6 156.05(3) . . ?
Se1 Gd1 Se6 77.81(2) 3_545 . ?
Se1 Gd1 Se6 77.81(2) 3_544 . ?
Se4 Gd1 Se6 81.37(2) 3_544 . ?
Se4 Gd1 Se6 81.37(2) 3_545 . ?
Se2 Gd1 Se3 63.23(3) . . ?
Se1 Gd1 Se3 74.33(2) 3_545 . ?
Se1 Gd1 Se3 74.33(2) 3_544 . ?
Se4 Gd1 Se3 124.81(2) 3_544 . ?
Se4 Gd1 Se3 124.81(2) 3_545 . ?
Se6 Gd1 Se3 140.71(3) . . ?
Se2 Gd1 Gd2 155.24(2) . . ?
Se1 Gd1 Gd2 49.182(15) 3_545 . ?
Se1 Gd1 Gd2 49.182(15) 3_544 . ?
Se4 Gd1 Gd2 116.139(18) 3_544 . ?
Se4 Gd1 Gd2 116.139(18) 3_545 . ?
Se6 Gd1 Gd2 48.71(2) . . ?
Se3 Gd1 Gd2 92.01(2) . . ?
Se2 Gd1 Gd1 90.0 . 1_554 ?
Se1 Gd1 Gd1 134.245(14) 3_545 1_554 ?
Se1 Gd1 Gd1 45.755(14) 3_544 1_554 ?
Se4 Gd1 Gd1 47.196(15) 3_544 1_554 ?
Se4 Gd1 Gd1 132.804(15) 3_545 1_554 ?
Se6 Gd1 Gd1 90.0 . 1_554 ?
Se3 Gd1 Gd1 90.0 . 1_554 ?
Gd2 Gd1 Gd1 90.0 . 1_554 ?
Se2 Gd1 Gd1 90.0 . 1_556 ?
Se1 Gd1 Gd1 45.755(14) 3_545 1_556 ?
Se1 Gd1 Gd1 134.245(14) 3_544 1_556 ?
Se4 Gd1 Gd1 132.804(15) 3_544 1_556 ?
Se4 Gd1 Gd1 47.196(15) 3_545 1_556 ?
Se6 Gd1 Gd1 90.0 . 1_556 ?
Se3 Gd1 Gd1 90.0 . 1_556 ?
Gd2 Gd1 Gd1 90.0 . 1_556 ?
Gd1 Gd1 Gd1 180.000(11) 1_554 1_556 ?
Se2 Gd2 Se2 86.76(3) 7_666 7_665 ?
Se2 Gd2 Se6 131.749(17) 7_666 . ?
Se2 Gd2 Se6 131.749(17) 7_665 . ?
Se2 Gd2 Se1 144.75(3) 7_666 3_544 ?
Se2 Gd2 Se1 83.75(2) 7_665 3_544 ?
Se6 Gd2 Se1 77.10(2) . 3_544 ?
Se2 Gd2 Se1 83.75(2) 7_666 3_545 ?
Se2 Gd2 Se1 144.75(3) 7_665 3_545 ?
Se6 Gd2 Se1 77.10(2) . 3_545 ?
Se1 Gd2 Se1 84.72(3) 3_544 3_545 ?
Se2 Gd2 Se3 62.65(2) 7_666 7_666 ?
Se2 Gd2 Se3 116.91(3) 7_665 7_666 ?
Se6 Gd2 Se3 72.81(2) . 7_666 ?
Se1 Gd2 Se3 149.91(3) 3_544 7_666 ?
Se1 Gd2 Se3 88.31(2) 3_545 7_666 ?
Se2 Gd2 Se3 116.91(3) 7_666 7_665 ?
Se2 Gd2 Se3 62.65(2) 7_665 7_665 ?
Se6 Gd2 Se3 72.81(2) . 7_665 ?
Se1 Gd2 Se3 88.31(2) 3_544 7_665 ?
Se1 Gd2 Se3 149.91(3) 3_545 7_665 ?
Se3 Gd2 Se3 83.20(3) 7_666 7_665 ?
Se2 Gd2 Se5 73.83(2) 7_666 . ?
Se2 Gd2 Se5 73.83(2) 7_665 . ?
Se6 Gd2 Se5 136.16(3) . . ?
Se1 Gd2 Se5 70.92(2) 3_544 . ?
Se1 Gd2 Se5 70.92(2) 3_545 . ?
Se3 Gd2 Se5 133.547(17) 7_666 . ?
Se3 Gd2 Se5 133.547(17) 7_665 . ?
Se2 Gd2 Gd1 130.680(16) 7_666 . ?
Se2 Gd2 Gd1 130.680(16) 7_665 . ?
Se6 Gd2 Gd1 49.892(18) . . ?
Se1 Gd2 Gd1 46.954(15) 3_544 . ?
Se1 Gd2 Gd1 46.954(15) 3_545 . ?
Se3 Gd2 Gd1 109.57(2) 7_666 . ?
Se3 Gd2 Gd1 109.57(2) 7_665 . ?
Se5 Gd2 Gd1 86.27(2) . . ?
Se2 Gd2 Gd2 133.379(14) 7_666 1_554 ?
Se2 Gd2 Gd2 46.621(14) 7_665 1_554 ?
Se6 Gd2 Gd2 90.0 . 1_554 ?
Se1 Gd2 Gd2 47.641(14) 3_544 1_554 ?
Se1 Gd2 Gd2 132.359(14) 3_545 1_554 ?
Se3 Gd2 Gd2 131.601(13) 7_666 1_554 ?
Se3 Gd2 Gd2 48.399(13) 7_665 1_554 ?
Se5 Gd2 Gd2 90.0 . 1_554 ?
Gd1 Gd2 Gd2 90.0 . 1_554 ?
Se2 Gd2 Gd2 46.621(14) 7_666 1_556 ?
Se2 Gd2 Gd2 133.379(14) 7_665 1_556 ?
Se6 Gd2 Gd2 90.0 . 1_556 ?
Se1 Gd2 Gd2 132.359(14) 3_544 1_556 ?
Se1 Gd2 Gd2 47.641(14) 3_545 1_556 ?
Se3 Gd2 Gd2 48.399(13) 7_666 1_556 ?
Se3 Gd2 Gd2 131.601(13) 7_665 1_556 ?
Se5 Gd2 Gd2 90.0 . 1_556 ?
Gd1 Gd2 Gd2 90.0 . 1_556 ?
Gd2 Gd2 Gd2 180.00(2) 1_554 1_556 ?
Se3 Gd3 Se3 87.29(3) 7_666 7_665 ?
Se3 Gd3 Se5 81.12(2) 7_666 7_666 ?
Se3 Gd3 Se5 141.14(3) 7_665 7_666 ?
Se3 Gd3 Se5 141.14(3) 7_666 7_665 ?
Se3 Gd3 Se5 81.12(2) 7_665 7_665 ?
Se5 Gd3 Se5 85.05(3) 7_666 7_665 ?
Se3 Gd3 Se4 144.88(3) 7_666 7_665 ?
Se3 Gd3 Se4 85.17(2) 7_665 7_665 ?
Se5 Gd3 Se4 123.97(3) 7_666 7_665 ?
Se5 Gd3 Se4 71.05(2) 7_665 7_665 ?
Se3 Gd3 Se4 85.17(2) 7_666 7_666 ?
Se3 Gd3 Se4 144.88(3) 7_665 7_666 ?
Se5 Gd3 Se4 71.05(2) 7_666 7_666 ?
Se5 Gd3 Se4 123.97(3) 7_665 7_666 ?
Se4 Gd3 Se4 81.62(3) 7_665 7_666 ?
Se3 Gd3 Se1 71.91(2) 7_666 5_665 ?
Se3 Gd3 Se1 71.91(2) 7_665 5_665 ?
Se5 Gd3 Se1 69.23(2) 7_666 5_665 ?
Se5 Gd3 Se1 69.23(2) 7_665 5_665 ?
Se4 Gd3 Se1 136.483(15) 7_665 5_665 ?
Se4 Gd3 Se1 136.483(15) 7_666 5_665 ?
Se3 Gd3 Se6 70.94(2) 7_666 . ?
Se3 Gd3 Se6 70.94(2) 7_665 . ?
Se5 Gd3 Se6 136.709(15) 7_666 . ?
Se5 Gd3 Se6 136.709(14) 7_665 . ?
Se4 Gd3 Se6 74.171(19) 7_665 . ?
Se4 Gd3 Se6 74.171(19) 7_666 . ?
Se1 Gd3 Se6 127.77(2) 5_665 . ?
Se3 Gd3 Gd3 46.354(14) 7_666 1_556 ?
Se3 Gd3 Gd3 133.646(14) 7_665 1_556 ?
Se5 Gd3 Gd3 47.476(14) 7_666 1_556 ?
Se5 Gd3 Gd3 132.524(14) 7_665 1_556 ?
Se4 Gd3 Gd3 130.808(13) 7_665 1_556 ?
Se4 Gd3 Gd3 49.192(13) 7_666 1_556 ?
Se1 Gd3 Gd3 90.0 5_665 1_556 ?
Se6 Gd3 Gd3 90.0 . 1_556 ?
Se3 Gd3 Gd3 133.646(14) 7_666 1_554 ?
Se3 Gd3 Gd3 46.354(14) 7_665 1_554 ?
Se5 Gd3 Gd3 132.524(14) 7_666 1_554 ?
Se5 Gd3 Gd3 47.476(14) 7_665 1_554 ?
Se4 Gd3 Gd3 49.192(13) 7_665 1_554 ?
Se4 Gd3 Gd3 130.808(13) 7_666 1_554 ?
Se1 Gd3 Gd3 90.0 5_665 1_554 ?
Se6 Gd3 Gd3 90.0 . 1_554 ?
Gd3 Gd3 Gd3 180.00(2) 1_556 1_554 ?
Se6 In1 Se6 180.00(3) 3 7_565 ?
Se6 In1 Se6 95.26(3) 3 3_554 ?
Se6 In1 Se6 84.74(3) 7_565 3_554 ?
Se6 In1 Se6 84.74(3) 3 7_566 ?
Se6 In1 Se6 95.26(3) 7_565 7_566 ?
Se6 In1 Se6 180.00(3) 3_554 7_566 ?
Se6 In1 Se4 88.37(2) 3 5_565 ?
Se6 In1 Se4 91.63(2) 7_565 5_565 ?
Se6 In1 Se4 88.37(2) 3_554 5_565 ?
Se6 In1 Se4 91.63(2) 7_566 5_565 ?
Se6 In1 Se4 91.63(2) 3 . ?
Se6 In1 Se4 88.37(2) 7_565 . ?
Se6 In1 Se4 91.63(2) 3_554 . ?
Se6 In1 Se4 88.37(2) 7_566 . ?
Se4 In1 Se4 180.00(4) 5_565 . ?
Se2 In2 Se2 180.00(4) 5 . ?
Se2 In2 Se5 83.07(2) 5 3_544 ?
Se2 In2 Se5 96.93(2) . 3_544 ?
Se2 In2 Se5 83.07(2) 5 3_545 ?
Se2 In2 Se5 96.93(2) . 3_545 ?
Se5 In2 Se5 89.89(3) 3_544 3_545 ?
Se2 In2 Se5 96.93(2) 5 7_566 ?
Se2 In2 Se5 83.07(2) . 7_566 ?
Se5 In2 Se5 180.00(4) 3_544 7_566 ?
Se5 In2 Se5 90.11(3) 3_545 7_566 ?
Se2 In2 Se5 96.93(2) 5 7_565 ?
Se2 In2 Se5 83.07(2) . 7_565 ?
Se5 In2 Se5 90.11(3) 3_544 7_565 ?
Se5 In2 Se5 180.00(4) 3_545 7_565 ?
Se5 In2 Se5 89.89(3) 7_566 7_565 ?
Gd1 Se1 Gd1 88.49(3) 3_554 3 ?
Gd1 Se1 Gd2 83.864(17) 3_554 3_554 ?
Gd1 Se1 Gd2 146.44(3) 3 3_554 ?
Gd1 Se1 Gd2 146.44(3) 3_554 3 ?
Gd1 Se1 Gd2 83.864(17) 3 3 ?
Gd2 Se1 Gd2 84.72(3) 3_554 3 ?
Gd1 Se1 Gd3 105.53(2) 3_554 5_665 ?
Gd1 Se1 Gd3 105.53(2) 3 5_665 ?
Gd2 Se1 Gd3 108.01(2) 3_554 5_665 ?
Gd2 Se1 Gd3 108.01(2) 3 5_665 ?
In2 Se2 Gd1 138.79(3) . . ?
In2 Se2 Gd2 106.52(2) . 7_566 ?
Gd1 Se2 Gd2 103.11(2) . 7_566 ?
In2 Se2 Gd2 106.52(2) . 7_565 ?
Gd1 Se2 Gd2 103.11(2) . 7_565 ?
Gd2 Se2 Gd2 86.76(3) 7_566 7_565 ?
Gd3 Se3 Gd3 87.29(3) 7_566 7_565 ?
Gd3 Se3 Gd2 154.68(3) 7_566 7_565 ?
Gd3 Se3 Gd2 89.278(17) 7_565 7_565 ?
Gd3 Se3 Gd2 89.278(17) 7_566 7_566 ?
Gd3 Se3 Gd2 154.68(3) 7_565 7_566 ?
Gd2 Se3 Gd2 83.20(3) 7_565 7_566 ?
Gd3 Se3 Gd1 108.23(2) 7_566 . ?
Gd3 Se3 Gd1 108.23(2) 7_565 . ?
Gd2 Se3 Gd1 96.67(3) 7_565 . ?
Gd2 Se3 Gd1 96.67(3) 7_566 . ?
In1 Se4 Gd1 94.10(2) . 3 ?
In1 Se4 Gd1 94.10(2) . 3_554 ?
Gd1 Se4 Gd1 85.61(3) 3 3_554 ?
In1 Se4 Gd3 100.09(2) . 7_565 ?
Gd1 Se4 Gd3 165.74(3) 3 7_565 ?
Gd1 Se4 Gd3 94.650(18) 3_554 7_565 ?
In1 Se4 Gd3 100.09(2) . 7_566 ?
Gd1 Se4 Gd3 94.650(18) 3 7_566 ?
Gd1 Se4 Gd3 165.74(3) 3_554 7_566 ?
Gd3 Se4 Gd3 81.62(3) 7_565 7_566 ?
In2 Se5 In2 89.89(3) 3 3_554 ?
In2 Se5 Gd3 151.58(3) 3 7_565 ?
In2 Se5 Gd3 85.668(16) 3_554 7_565 ?
In2 Se5 Gd3 85.668(16) 3 7_566 ?
In2 Se5 Gd3 151.58(3) 3_554 7_566 ?
Gd3 Se5 Gd3 85.05(3) 7_565 7_566 ?
In2 Se5 Gd2 96.58(2) 3 . ?
In2 Se5 Gd2 96.58(2) 3_554 . ?
Gd3 Se5 Gd2 111.81(2) 7_565 . ?
Gd3 Se5 Gd2 111.81(2) 7_566 . ?
In1 Se6 In1 95.26(3) 3_544 3_545 ?
In1 Se6 Gd2 132.187(15) 3_544 . ?
In1 Se6 Gd2 132.187(15) 3_545 . ?
In1 Se6 Gd1 92.55(2) 3_544 . ?
In1 Se6 Gd1 92.55(2) 3_545 . ?
Gd2 Se6 Gd1 81.40(2) . . ?
In1 Se6 Gd3 96.83(2) 3_544 . ?
In1 Se6 Gd3 96.83(2) 3_545 . ?
Gd2 Se6 Gd3 84.65(2) . . ?
Gd1 Se6 Gd3 166.05(3) . . ?

loop_
_geom_bond_atom_site_label_1
_geom_bond_atom_site_label_2
_geom_bond_distance
_geom_bond_site_symmetry_2
_geom_bond_publ_flag
Gd1 Se2 2.8605(10) . ?
Gd1 Se1 2.8809(7) 3_545 ?
Gd1 Se1 2.8809(7) 3_544 ?
Gd1 Se4 2.9582(8) 3_544 ?
Gd1 Se4 2.9582(8) 3_545 ?
Gd1 Se6 3.0318(10) . ?
Gd1 Se3 3.0398(10) . ?
Gd1 Gd2 3.9195(8) . ?
Gd1 Gd1 4.0202(8) 1_554 ?
Gd1 Gd1 4.0202(8) 1_556 ?
Gd2 Se2 2.9267(7) 7_666 ?
Gd2 Se2 2.9267(7) 7_665 ?
Gd2 Se6 2.9784(11) . ?
Gd2 Se1 2.9833(8) 3_544 ?
Gd2 Se1 2.9833(8) 3_545 ?
Gd2 Se3 3.0275(8) 7_666 ?
Gd2 Se3 3.0275(7) 7_665 ?
Gd2 Se5 3.0417(10) . ?
Gd2 Gd2 4.0202(8) 1_554 ?
Gd2 Gd2 4.0202(8) 1_556 ?
Gd3 Se3 2.9123(7) 7_666 ?
Gd3 Se3 2.9123(8) 7_665 ?
Gd3 Se5 2.9739(8) 7_666 ?
Gd3 Se5 2.9739(8) 7_665 ?
Gd3 Se4 3.0758(8) 7_665 ?
Gd3 Se4 3.0758(8) 7_666 ?
Gd3 Se1 3.1728(10) 5_665 ?
Gd3 Se6 3.2156(11) . ?
Gd3 Gd3 4.0202(8) 1_556 ?
Gd3 Gd3 4.0202(8) 1_554 ?
In1 Se6 2.7208(7) 3 ?
In1 Se6 2.7208(7) 7_565 ?
In1 Se6 2.7208(7) 3_554 ?
In1 Se6 2.7208(7) 7_566 ?
In1 Se4 2.7250(9) 5_565 ?
In1 Se4 2.7250(9) . ?
In2 Se2 2.5528(9) 5 ?
In2 Se2 2.5528(9) . ?
In2 Se5 2.8453(7) 3_544 ?
In2 Se5 2.8453(7) 3_545 ?
In2 Se5 2.8453(7) 7_566 ?
In2 Se5 2.8453(7) 7_565 ?
Se1 Gd1 2.8809(7) 3_554 ?
Se1 Gd1 2.8809(7) 3 ?
Se1 Gd2 2.9833(8) 3_554 ?
Se1 Gd2 2.9833(8) 3 ?
Se1 Gd3 3.1728(10) 5_665 ?
Se2 Gd2 2.9267(7) 7_566 ?
Se2 Gd2 2.9267(7) 7_565 ?
Se3 Gd3 2.9123(7) 7_566 ?
Se3 Gd3 2.9123(7) 7_565 ?
Se3 Gd2 3.0275(8) 7_565 ?
Se3 Gd2 3.0275(8) 7_566 ?
Se4 Gd1 2.9582(8) 3 ?
Se4 Gd1 2.9582(8) 3_554 ?
Se4 Gd3 3.0758(8) 7_565 ?
Se4 Gd3 3.0758(8) 7_566 ?
Se5 In2 2.8453(7) 3 ?
Se5 In2 2.8453(7) 3_554 ?
Se5 Gd3 2.9739(8) 7_565 ?
Se5 Gd3 2.9739(8) 7_566 ?
Se6 In1 2.7208(7) 3_544 ?
Se6 In1 2.7208(7) 3_545 ?
